data_4132949
loop_
_publ_author_name
'Lin, Rui-Biao'
'Wu, Hui'
'Li, Libo'
'Tang, Xiao-Liang'
'Li, Zhiqiang'
'Gao, Junkuo'
'Cui, Hui'
'Zhou, Wei'
'Chen, Banglin'

_publ_section_title
;
 Boosting Ethane/Ethylene Separation within Isoreticular Ultramicroporous
 Metal-Organic Frameworks.
;
_journal_issue 40
_journal_name_full 'Journal of the American Chemical Society'
_journal_page_first 12940
_journal_page_last 12946
_journal_paper_doi 10.1021/jacs.8b07563
_journal_volume 140
_journal_year 2018
_chemical_formula_sum 'C20.31 H12 Cu D0.62 N2 O4'
_chemical_formula_weight 412.81
_space_group_IT_number 14
_space_group_name_Hall '-P 2ybc'
_space_group_name_H-M_alt 'P 1 21/c 1'
_symmetry_cell_setting monoclinic
_symmetry_space_group_name_H-M 'P 1 21/c 1'
_audit_creation_date 2018-05-03T13:09
_audit_creation_method 'from EXP file using GSAS2CIF'
_cell_angle_alpha 90.0
_cell_angle_beta 93.640(7)
_cell_angle_gamma 90.0
_cell_formula_units_Z 2
_cell_length_a 5.6951(5)
_cell_length_b 10.9729(13)
_cell_length_c 14.5655(12)
_cell_measurement_temperature 297
_cell_volume 908.39(15)
_computing_structure_refinement GSAS
_diffrn_ambient_temperature 297
_diffrn_measurement_device_type 'BT-1 neutron powder diffractometer'
_diffrn_radiation_probe neutron
_diffrn_radiation_wavelength 2.0774
_exptl_absorpt_correction_T_max 1.00000
_exptl_absorpt_correction_T_min 1.00000
_pd_calc_method 'Rietveld Refinement'
_pd_meas_2theta_range_inc 0.05
_pd_meas_2theta_range_max 166.25
_pd_meas_2theta_range_min 3.0
_pd_meas_number_of_points 3266
_pd_phase_name Cu(Qc)2_C2D4
_pd_proc_2theta_range_inc 0.05
_pd_proc_2theta_range_max 166.2801
_pd_proc_2theta_range_min 3.0301
_pd_proc_info_datetime 2018-05-03T13:09:14
_pd_proc_ls_peak_cutoff 0.00500
_pd_proc_ls_prof_R_factor 0.0126
_pd_proc_ls_prof_wR_expected 0.0152
_pd_proc_ls_prof_wR_factor 0.0150
_pd_proc_number_of_points 3266
_refine_ls_goodness_of_fit_all 0.99
_refine_ls_matrix_type full
_refine_ls_number_parameters 15
_refine_ls_number_restraints 0
_refine_ls_R_Fsqd_factor 0.07449
_refine_ls_shift/su_max 0.04
_refine_ls_shift/su_mean 0.02
_reflns_d_resolution_high 1.061
_reflns_d_resolution_low 8.758
_reflns_limit_h_max 5
_reflns_limit_h_min 0
_reflns_limit_k_max 10
_reflns_limit_k_min 0
_reflns_limit_l_max 13
_reflns_limit_l_min -13
_reflns_number_total 801
_cod_data_source_file ja8b07563_si_003.cif
_cod_data_source_block CuQc2_0_16C2D4
_cod_depositor_comments
;
The following automatic conversions were performed:

data item '_geom_angle_publ_flag' value 'N' was changed to 'n' in
accordance with the
/home/saulius/struct/COD-crude-data/automatic-downloads/DataCite-retrospective/ACS/depositions/lib/dictionaries/cif_core.dic
dictionary named 'cif_core.dic' version 2.4.2 last updated on
2011-04-26 (44 times).

data item '_geom_bond_publ_flag' value 'N' was changed to 'n' in
accordance with the
/home/saulius/struct/COD-crude-data/automatic-downloads/DataCite-retrospective/ACS/depositions/lib/dictionaries/cif_core.dic
dictionary named 'cif_core.dic' version 2.4.2 last updated on
2011-04-26 (29 times).

Automatic conversion script
Id: cif_fix_values 6909 2019-04-08 15:41:33Z antanas 
;
_cod_original_cell_volume 908.39(16)
_cod_original_sg_symbol_H-M 'P 21/c'
_cod_database_code 4132949
_gsas_exptl_extinct_corr_t_min 1.00000
_gsas_exptl_extinct_corr_t_max 1.00000

loop_
_symmetry_equiv_pos_site_id
_symmetry_equiv_pos_as_xyz
1 +x,+y,+z
2 -x,+y+1/2,-z+1/2
-1 -x,-y,-z
-2 +x,-y+1/2,+z+1/2

loop_
_atom_site_type_symbol
_atom_site_label
_atom_site_fract_x
_atom_site_fract_y
_atom_site_fract_z
_atom_site_occupancy
_atom_site_thermal_displace_type
_atom_site_U_iso_or_equiv
_atom_site_symmetry_multiplicity
C C4 0.0901(7) 0.75482(34) 0.22692(25) 1.0 Uiso 0.04008 4
C C5 0.1302(7) 0.65958(34) 0.16202(25) 1.0 Uiso 0.04008 4
C C3 -0.0933(7) 0.83537(34) 0.20562(25) 1.0 Uiso 0.04008 4
C C1 -0.1954(7) 0.71791(34) 0.06929(25) 1.0 Uiso 0.04008 4
C C2 -0.2354(7) 0.81826(34) 0.12660(25) 1.0 Uiso 0.04008 4
C C6 0.3286(7) 0.58229(34) 0.17474(25) 1.0 Uiso 0.04008 4
C C7 0.4817(7) 0.59707(34) 0.25126(25) 1.0 Uiso 0.04008 4
C C8 0.4401(7) 0.68692(34) 0.31758(25) 1.0 Uiso 0.04008 4
C C9 0.2470(7) 0.76414(34) 0.30767(25) 1.0 Uiso 0.04008 4
C C10 0.2118(7) 0.85264(34) 0.38537(25) 1.0 Uiso 0.04008 4
H H11 -0.3132(7) 0.69734(34) 0.00903(25) 1.0 Uiso 0.06624 4
H H12 -0.3827(7) 0.87932(34) 0.10900(25) 1.0 Uiso 0.06624 4
H H13 -0.1266(7) 0.90935(34) 0.25280(25) 1.0 Uiso 0.06624 4
H H14 0.3617(7) 0.51310(34) 0.12335(25) 1.0 Uiso 0.06624 4
H H15 0.6372(7) 0.53889(34) 0.26029(25) 1.0 Uiso 0.06624 4
H H16 0.5614(7) 0.69828(34) 0.37799(25) 1.0 Uiso 0.06624 4
N N17 -0.0168(7) 0.64145(34) 0.08673(25) 1.0 Uiso 0.03867 4
O O18 0.0136(28) 0.8854(14) 0.3954(10) 1.0 Uiso 0.03632 4
O O19 0.3626(30) 0.8849(14) 0.4371(11) 1.0 Uiso 0.06183 4
Cu Cu20 0.0 0.5 0.0 1.0 Uiso 0.03119 2
C C21 -0.098(18) 0.487(10) 0.466(9) 0.0770(25) Uiso 0.01613 4
C C22 0.031(18) 0.552(10) 0.528(9) 0.0770(25) Uiso 0.01613 4
D D23 -0.145(18) 0.522(10) 0.397(9) 0.0770(25) Uiso 0.02521 4
D D24 0.095(18) 0.643(10) 0.511(9) 0.0770(25) Uiso 0.02521 4
D D25 -0.162(18) 0.397(10) 0.483(9) 0.0770(25) Uiso 0.02521 4
D D26 0.078(18) 0.517(10) 0.597(9) 0.0770(25) Uiso 0.02521 4

loop_
_atom_type_symbol
_atom_type_number_in_cell
_atom_type_scat_length_neutron
_atom_type_scat_source
C 40.616 0.6646 International_Tables_Vol_C
H 24.0 -0.3739 International_Tables_Vol_C
N 4.0 0.9360 International_Tables_Vol_C
O 8.0 0.5803 International_Tables_Vol_C
Cu 2.0 0.7718 International_Tables_Vol_C
D 1.232 0.6671 International_Tables_Vol_C

loop_
_geom_angle_atom_site_label_1
_geom_angle_atom_site_label_2
_geom_angle_atom_site_label_3
_geom_angle
_geom_angle_site_symmetry_1
_geom_angle_site_symmetry_3
_geom_angle_publ_flag
C5 C4 C3 117.689(6) 1_555 1_555 n
C5 C4 C9 118.319(4) 1_555 1_555 n
C3 C4 C9 123.941(5) 1_555 1_555 n
C4 C5 C6 120.559(6) 1_555 1_555 n
C4 C5 N17 121.656(4) 1_555 1_555 n
C6 C5 N17 117.780(5) 1_555 1_555 n
C4 C3 C2 119.598(5) 1_555 1_555 n
C4 C3 H13 119.519(6) 1_555 1_555 n
C2 C3 H13 120.849(4) 1_555 1_555 n
C2 C1 H11 121.506(4) 1_555 1_555 n
C2 C1 N17 122.014(6) 1_555 1_555 n
H11 C1 N17 116.457(6) 1_555 1_555 n
C3 C2 C1 119.539(4) 1_555 1_555 n
C3 C2 H12 120.975(5) 1_555 1_555 n
C1 C2 H12 119.445(6) 1_555 1_555 n
C5 C6 C7 119.551(5) 1_555 1_555 n
C5 C6 H14 119.885(6) 1_555 1_555 n
C7 C6 H14 120.549(4) 1_555 1_555 n
C6 C7 C8 120.682(4) 1_555 1_555 n
C6 C7 H15 119.598(5) 1_555 1_555 n
C8 C7 H15 119.719(6) 1_555 1_555 n
C7 C8 C9 121.431(6) 1_555 1_555 n
C7 C8 H16 120.446(4) 1_555 1_555 n
C9 C8 H16 118.118(5) 1_555 1_555 n
C4 C9 C8 119.315(5) 1_555 1_555 n
C4 C9 C10 123.599(4) 1_555 1_555 n
C8 C9 C10 117.072(6) 1_555 1_555 n
C9 C10 O18 116.9(7) 1_555 1_555 n
C9 C10 O19 123.5(8) 1_555 1_555 n
O18 C10 O19 119.4(10) 1_555 1_555 n
C5 N17 C1 119.252(5) 1_555 1_555 n
C5 N17 Cu20 124.95(11) 1_555 1_555 n
C1 N17 Cu20 115.70(11) 1_555 1_555 n
C10 O18 Cu20 111.5(9) 1_555 2_555 n
N17 Cu20 N17 180.0 1_555 -1_565 n
N17 Cu20 O18 90.1(4) 1_555 2_545 n
N17 Cu20 O18 89.9(4) 1_555 -2_564 n
O18 Cu20 O18 180.0 1_454 -1_666 n
C22 C21 D23 121.591(6) 1_555 1_555 n
C22 C21 D25 121.258(4) 1_555 1_555 n
D23 C21 D25 117.1510(32) 1_555 1_555 n
C21 C22 D24 120.924(5) 1_555 1_555 n
C21 C22 D26 121.296(6) 1_555 1_555 n
D24 C22 D26 117.7801(32) 1_555 1_555 n

loop_
_geom_bond_atom_site_label_1
_geom_bond_atom_site_label_2
_geom_bond_distance
_geom_bond_site_symmetry_2
_geom_bond_publ_flag
C1 C2 1.40899(11) 1_555 n
C1 H11 1.09381(9) 1_555 n
C1 N17 1.33079(10) 1_555 n
C2 C3 1.37724(12) 1_555 n
C2 H12 1.09113(8) 1_555 n
C3 C4 1.38828(10) 1_555 n
C3 H13 1.08796(8) 1_555 n
C4 C5 1.43711(11) 1_555 n
C4 C9 1.43471(13) 1_555 n
C5 C6 1.41574(11) 1_555 n
C5 N17 1.35132(12) 1_555 n
C6 C7 1.38004(12) 1_555 n
C6 H14 1.09090(8) 1_555 n
C7 C8 1.41086(10) 1_555 n
C7 H15 1.09293(8) 1_555 n
C8 C9 1.38860(10) 1_555 n
C8 H16 1.09096(10) 1_555 n
C9 C10 1.51417(10) 1_555 n
C10 O18 1.203(17) 1_555 n
C10 O19 1.161(17) 1_555 n
Cu20 N17 2.007(4) 1_555 n
Cu20 N17 2.007(4) -1_565 n
Cu20 O18 1.980(15) 2_545 n
Cu20 O18 1.980(15) -2_564 n
C21 C22 1.33170(10) 1_555 n
C21 D23 1.09343(8) 1_555 n
C21 D25 1.08887(11) 1_555 n
C22 D24 1.09379(11) 1_555 n
C22 D26 1.09635(8) 1_555 n
